data_8107489
loop_
_publ_author_name
'Cui, Chuanguo'
'Zhang, Jinxiao'
'Xiao, Zhiyin'

_publ_section_title
;
 Crystal structure of tris(2,2&#x2032;-bipyridine-\k2 N,N&#x2032;)iron(II)
 triiodide&#x00A0;-- dichloromethane (2/1), C61H50Cl2Fe2I12N12
;
_journal_issue 3
_journal_name_full 'Zeitschrift f\"ur Kristallographie - New Crystal Structures'
_journal_page_first 541
_journal_page_last 543
_journal_paper_doi 10.1515/ncrs-2023-0075
_journal_volume 238
_journal_year 2023
_chemical_formula_moiety '2(C30 H24 Fe N6), C H2 Cl2, 4(I3)'
_chemical_formula_sum 'C61 H50 Cl2 Fe2 I12 N12'
_chemical_formula_weight 2656.53
_space_group_crystal_system orthorhombic
_space_group_IT_number 60
_space_group_name_Hall '-P 2n 2ab'
_space_group_name_H-M_alt 'P b c n'
_atom_sites_solution_hydrogens geom
_atom_sites_solution_primary iterative
_cell_angle_alpha 90
_cell_angle_beta 90
_cell_angle_gamma 90
_cell_formula_units_Z 4
_cell_length_a 13.0247(4)
_cell_length_b 17.0204(5)
_cell_length_c 34.1475(9)
_cell_measurement_reflns_used 13138
_cell_measurement_temperature 293(2)
_cell_measurement_theta_max 26.9390
_cell_measurement_theta_min 3.3910
_cell_volume 7570.0(4)
_computing_cell_refinement 'CrysAlisPro 1.171.39.46 (Rigaku OD, 2018)'
_computing_data_collection 'CrysAlisPro 1.171.39.46 (Rigaku OD, 2018)'
_computing_data_reduction 'CrysAlisPro 1.171.39.46 (Rigaku OD, 2018)'
_computing_molecular_graphics 'Olex2 1.5 (Dolomanov et al., 2009)'
_computing_publication_material 'Olex2 1.5 (Dolomanov et al., 2009)'
_computing_structure_refinement 'SHELXL 2018/3 (Sheldrick, 2015)'
_computing_structure_solution 'olex2.solve 1.5 (Bourhis et al., 2015)'
_diffrn_ambient_temperature 293(2)
_diffrn_detector 'CCD plate'
_diffrn_detector_area_resol_mean 16.0802
_diffrn_detector_type Eos
_diffrn_measured_fraction_theta_full 0.996
_diffrn_measured_fraction_theta_max 0.996
_diffrn_measurement_details
;
List of Runs (angles in degrees, time in seconds):

  # Type    Start    End  Width  t~exp~   \w     \q     \k     \f   Frames
--------------------------------------------------------------------------
  1  \w    -10.00  22.10   0.30    3.64    --  -15.74 -99.00 -30.00  107
  2  \w    -19.00   7.10   0.30    3.64    --  -15.74 -99.00 150.00   87
  3  \w    -22.00  20.00   0.30    3.64    --  -15.74 -99.00-120.00  140
  4  \w     -1.00  84.20   0.30    3.64    --   16.05  38.00 150.00  284
  5  \w     41.00  87.20   0.30    3.64    --   16.05 178.00 -60.00  154
  6  \w    -44.00  22.00   0.30    3.64    --   16.05 -57.00 -30.00  220
  7  \w     36.00  64.20   0.30    3.64    --   16.05-178.00   0.00   94
  8  \w    -14.00  38.20   0.30    3.64    --   16.05 -19.00 -30.00  174
;
_diffrn_measurement_device 'four-circle diffractometer'
_diffrn_measurement_device_type 'Xcalibur, Eos, Gemini'
_diffrn_measurement_method '\w scans'
_diffrn_orient_matrix_type 'CrysAlisPro convention (1999,Acta A55,543-557)'
_diffrn_orient_matrix_UB_11 -0.0543007000
_diffrn_orient_matrix_UB_12 0.0025435000
_diffrn_orient_matrix_UB_13 -0.0009464000
_diffrn_orient_matrix_UB_21 0.0032015000
_diffrn_orient_matrix_UB_22 0.0415628000
_diffrn_orient_matrix_UB_23 0.0010548000
_diffrn_orient_matrix_UB_31 0.0026564000
_diffrn_orient_matrix_UB_32 0.0019726000
_diffrn_orient_matrix_UB_33 -0.0207157000
_diffrn_radiation_monochromator graphite
_diffrn_radiation_probe x-ray
_diffrn_radiation_type 'Mo K\a'
_diffrn_radiation_wavelength 0.71073
_diffrn_reflns_av_R_equivalents 0.0507
_diffrn_reflns_av_unetI/netI 0.0276
_diffrn_reflns_Laue_measured_fraction_full 0.996
_diffrn_reflns_Laue_measured_fraction_max 0.996
_diffrn_reflns_limit_h_max 16
_diffrn_reflns_limit_h_min -16
_diffrn_reflns_limit_k_max 18
_diffrn_reflns_limit_k_min -21
_diffrn_reflns_limit_l_max 42
_diffrn_reflns_limit_l_min -39
_diffrn_reflns_number 56694
_diffrn_reflns_point_group_measured_fraction_full 0.996
_diffrn_reflns_point_group_measured_fraction_max 0.996
_diffrn_reflns_theta_full 25.242
_diffrn_reflns_theta_max 26.499
_diffrn_reflns_theta_min 2.853
_diffrn_source 'fine-focus sealed X-ray tube'
_diffrn_source_type 'Enhance (Mo) X-ray Source'
_exptl_absorpt_coefficient_mu 5.393
_exptl_absorpt_correction_T_max 1.00000
_exptl_absorpt_correction_T_min 0.43757
_exptl_absorpt_correction_type multi-scan
_exptl_absorpt_process_details
;
CrysAlisPro 1.171.39.46 (Rigaku Oxford Diffraction, 2018)
Empirical absorption correction using spherical harmonics,
 implemented in SCALE3 ABSPACK scaling algorithm.
;
_exptl_crystal_colour black
_exptl_crystal_colour_primary black
_exptl_crystal_density_diffrn 2.331
_exptl_crystal_description block
_exptl_crystal_F_000 4888
_exptl_crystal_size_max 0.72
_exptl_crystal_size_mid 0.29
_exptl_crystal_size_min 0.15
_refine_diff_density_max 1.864
_refine_diff_density_min -1.267
_refine_diff_density_rms 0.153
_refine_ls_extinction_coef .
_refine_ls_extinction_method none
_refine_ls_goodness_of_fit_ref 1.124
_refine_ls_hydrogen_treatment constr
_refine_ls_matrix_type full
_refine_ls_number_parameters 402
_refine_ls_number_reflns 7815
_refine_ls_number_restraints 0
_refine_ls_restrained_S_all 1.124
_refine_ls_R_factor_all 0.0815
_refine_ls_R_factor_gt 0.0694
_refine_ls_shift/su_max 0.001
_refine_ls_shift/su_mean 0.000
_refine_ls_structure_factor_coef Fsqd
_refine_ls_weighting_details 'w=1/[\s^2^(Fo^2^)+(0.0469P)^2^+81.1965P] where P=(Fo^2^+2Fc^2^)/3'
_refine_ls_weighting_scheme calc
_refine_ls_wR_factor_gt 0.1551
_refine_ls_wR_factor_ref 0.1605
_reflns_Friedel_coverage 0.000
_reflns_Friedel_fraction_full .
_reflns_Friedel_fraction_max .
_reflns_number_gt 6480
_reflns_number_total 7815
_reflns_threshold_expression 'I > 2\s(I)'
_cod_data_source_file suppl_j_ncrs-2023-0075_suppl_001.cif
_cod_data_source_block 230219
_cod_database_code 8107489
_chemical_oxdiff_formula 'Fe I C H O N'
_shelx_space_group_comment
;
The symmetry employed for this shelxl refinement is uniquely defined
by the following loop, which should always be used as a source of
symmetry information in preference to the above space-group names.
They are only intended as comments.
;
_shelx_estimated_absorpt_t_max 0.498
_shelx_estimated_absorpt_t_min 0.112
_olex2_refinement_description
;
1. Fixed Uiso
 At 1.2 times of:
  All C(H) groups, All C(H,H) groups
2. Others
 Fixed Sof: H31a(0.5) H31b(0.5)
3.a Secondary CH2 refined with riding coordinates:
 C31(H31a,H31b)
3.b Aromatic/amide H refined with riding coordinates:
 C1(H1), C2(H2), C3(H3), C4(H4), C7(H7), C8(H8), C9(H9), C10(H10), C11(H11),
 C12(H12), C13(H13), C14(H14), C17(H17), C18(H18), C19(H19), C20(H20), C21(H21),
  C22(H22), C23(H23), C24(H24), C27(H27), C28(H28), C29(H29), C30(H30)
;
_olex2_submission_special_instructions 'No special instructions were received'
_oxdiff_exptl_absorpt_empirical_details
;
Empirical correction (ABSPACK) includes:
- Absorption correction using spherical harmonics
- Frame scaling
;
_oxdiff_exptl_absorpt_empirical_full_max 1.814
_oxdiff_exptl_absorpt_empirical_full_min 0.692

loop_
_space_group_symop_operation_xyz
'x, y, z'
'-x+1/2, -y+1/2, z+1/2'
'-x, y, -z+1/2'
'x+1/2, -y+1/2, -z'
'-x, -y, -z'
'x-1/2, y-1/2, -z-1/2'
'x, -y, z-1/2'
'-x-1/2, y-1/2, z'

loop_
_atom_site_label
_atom_site_type_symbol
_atom_site_fract_x
_atom_site_fract_y
_atom_site_fract_z
_atom_site_U_iso_or_equiv
_atom_site_adp_type
_atom_site_occupancy
_atom_site_site_symmetry_order
_atom_site_calc_flag
_atom_site_refinement_flags_posn
_atom_site_refinement_flags_adp
_atom_site_refinement_flags_occupancy
_atom_site_disorder_assembly
_atom_site_disorder_group
C1 C 0.3331(7) 0.5111(6) 0.3596(3) 0.047(2) Uani 1 1 d . . . . .
H1 H 0.311819 0.528952 0.335156 0.057 Uiso 1 1 calc R U . . .
C2 C 0.4356(8) 0.5134(6) 0.3686(4) 0.060(3) Uani 1 1 d . . . . .
H2 H 0.482634 0.533029 0.350643 0.073 Uiso 1 1 calc R U . . .
C3 C 0.4680(9) 0.4870(7) 0.4037(4) 0.068(3) Uani 1 1 d . . . . .
H3 H 0.537244 0.488624 0.410223 0.081 Uiso 1 1 calc R U . . .
C4 C 0.3980(8) 0.4579(6) 0.4294(3) 0.054(2) Uani 1 1 d . . . . .
H4 H 0.419702 0.439063 0.453619 0.064 Uiso 1 1 calc R U . . .
C5 C 0.2956(7) 0.4562(5) 0.4200(3) 0.043(2) Uani 1 1 d . . . . .
C6 C 0.2127(8) 0.4306(5) 0.4449(3) 0.046(2) Uani 1 1 d . . . . .
C7 C 0.2272(11) 0.3969(7) 0.4821(3) 0.072(3) Uani 1 1 d . . . . .
H7 H 0.293131 0.389876 0.491942 0.086 Uiso 1 1 calc R U . . .
C8 C 0.1462(12) 0.3752(8) 0.5031(3) 0.081(4) Uani 1 1 d . . . . .
H8 H 0.156477 0.350440 0.527072 0.098 Uiso 1 1 calc R U . . .
C9 C 0.0489(10) 0.3880(7) 0.4906(3) 0.068(3) Uani 1 1 d . . . . .
H9 H -0.007682 0.374256 0.505729 0.082 Uiso 1 1 calc R U . . .
C10 C 0.0375(8) 0.4230(6) 0.4536(3) 0.052(2) Uani 1 1 d . . . . .
H10 H -0.028358 0.432876 0.444290 0.062 Uiso 1 1 calc R U . . .
C11 C 0.1099(8) 0.3105(6) 0.3720(3) 0.055(2) Uani 1 1 d . . . . .
H11 H 0.108070 0.309636 0.399242 0.066 Uiso 1 1 calc R U . . .
C12 C 0.1074(9) 0.2399(6) 0.3518(4) 0.070(3) Uani 1 1 d . . . . .
H12 H 0.104567 0.192488 0.365250 0.084 Uiso 1 1 calc R U . . .
C13 C 0.1092(10) 0.2411(6) 0.3127(4) 0.070(3) Uani 1 1 d . . . . .
H13 H 0.106777 0.194000 0.298897 0.084 Uiso 1 1 calc R U . . .
C14 C 0.1145(8) 0.3109(7) 0.2924(3) 0.059(3) Uani 1 1 d . . . . .
H14 H 0.116415 0.311893 0.265195 0.071 Uiso 1 1 calc R U . . .
C15 C 0.1169(7) 0.3801(5) 0.3142(3) 0.044(2) Uani 1 1 d . . . . .
C16 C 0.1236(6) 0.4584(6) 0.2968(3) 0.041(2) Uani 1 1 d . . . . .
C17 C 0.1326(9) 0.4731(7) 0.2571(3) 0.061(3) Uani 1 1 d . . . . .
H17 H 0.135524 0.431461 0.239561 0.073 Uiso 1 1 calc R U . . .
C18 C 0.1373(10) 0.5490(7) 0.2436(3) 0.068(3) Uani 1 1 d . . . . .
H18 H 0.143214 0.558910 0.216868 0.082 Uiso 1 1 calc R U . . .
C19 C 0.1330(10) 0.6110(7) 0.2702(3) 0.066(3) Uani 1 1 d . . . . .
H19 H 0.136088 0.663062 0.262059 0.079 Uiso 1 1 calc R U . . .
C20 C 0.1241(8) 0.5912(5) 0.3091(3) 0.045(2) Uani 1 1 d . . . . .
H20 H 0.120228 0.632005 0.327124 0.054 Uiso 1 1 calc R U . . .
C21 C -0.1048(7) 0.4392(6) 0.3625(3) 0.049(2) Uani 1 1 d . . . . .
H21 H -0.081288 0.388414 0.358053 0.059 Uiso 1 1 calc R U . . .
C22 C -0.2084(8) 0.4557(8) 0.3564(3) 0.064(3) Uani 1 1 d . . . . .
H22 H -0.252542 0.417051 0.347045 0.077 Uiso 1 1 calc R U . . .
C23 C -0.2439(8) 0.5293(8) 0.3644(3) 0.063(3) Uani 1 1 d . . . . .
H23 H -0.313024 0.541409 0.361078 0.076 Uiso 1 1 calc R U . . .
C24 C -0.1752(8) 0.5860(7) 0.3776(3) 0.059(3) Uani 1 1 d . . . . .
H24 H -0.198229 0.636597 0.382834 0.071 Uiso 1 1 calc R U . . .
C25 C -0.0747(7) 0.5679(5) 0.3829(2) 0.042(2) Uani 1 1 d . . . . .
C26 C 0.0031(7) 0.6218(5) 0.3976(2) 0.0375(18) Uani 1 1 d . . . . .
C27 C -0.0191(9) 0.6968(6) 0.4114(3) 0.053(2) Uani 1 1 d . . . . .
H27 H -0.085126 0.717115 0.409243 0.064 Uiso 1 1 calc R U . . .
C28 C 0.0578(11) 0.7405(6) 0.4281(3) 0.069(3) Uani 1 1 d . . . . .
H28 H 0.044940 0.790726 0.437663 0.083 Uiso 1 1 calc R U . . .
C29 C 0.1518(10) 0.7091(6) 0.4304(3) 0.061(3) Uani 1 1 d . . . . .
H29 H 0.204705 0.737545 0.442006 0.074 Uiso 1 1 calc R U . . .
C30 C 0.1710(8) 0.6351(6) 0.4159(3) 0.053(2) Uani 1 1 d . . . . .
H30 H 0.237305 0.614976 0.417354 0.063 Uiso 1 1 calc R U . . .
C31 C 0.500000 0.4784(13) 0.250000 0.089(6) Uani 1 2 d S T P . .
H31A H 0.478277 0.444905 0.271435 0.106 Uiso 0.5 1 calc R U P . .
H31B H 0.521724 0.444904 0.228566 0.106 Uiso 0.5 1 calc R U P . .
Cl1 Cl 0.4034(5) 0.5325(5) 0.2358(3) 0.203(4) Uani 1 1 d . . . . .
Fe1 Fe 0.11257(9) 0.48480(7) 0.37793(3) 0.0328(3) Uani 1 1 d . . . . .
I1 I 0.81878(6) 0.23650(5) 0.31024(2) 0.0692(2) Uani 1 1 d . . . . .
I2 I 0.60101(6) 0.27721(4) 0.31379(2) 0.05317(19) Uani 1 1 d . . . . .
I3 I 0.38621(6) 0.31501(5) 0.31996(3) 0.0726(2) Uani 1 1 d . . . . .
I4 I 0.60213(9) 0.70436(8) 0.42937(4) 0.1127(4) Uani 1 1 d . . . . .
I5 I 0.44135(7) 0.65181(5) 0.48069(2) 0.0738(3) Uani 1 1 d . . . . .
I6 I 0.28363(11) 0.59529(11) 0.53402(5) 0.1374(5) Uani 1 1 d . . . . .
N1 N 0.2632(5) 0.4843(4) 0.3845(2) 0.0385(15) Uani 1 1 d . . . . .
N2 N 0.1173(6) 0.4426(4) 0.4313(2) 0.0404(16) Uani 1 1 d . . . . .
N3 N 0.1149(5) 0.3791(4) 0.3537(2) 0.0398(16) Uani 1 1 d . . . . .
N4 N 0.1206(5) 0.5176(4) 0.3228(2) 0.0387(16) Uani 1 1 d . . . . .
N5 N -0.0379(5) 0.4938(4) 0.37451(19) 0.0361(15) Uani 1 1 d . . . . .
N6 N 0.0980(5) 0.5919(4) 0.39992(19) 0.0353(15) Uani 1 1 d . . . . .

loop_
_atom_site_aniso_label
_atom_site_aniso_U_11
_atom_site_aniso_U_22
_atom_site_aniso_U_33
_atom_site_aniso_U_23
_atom_site_aniso_U_13
_atom_site_aniso_U_12
C1 0.046(5) 0.045(5) 0.050(5) -0.004(4) 0.004(4) -0.004(4)
C2 0.053(6) 0.053(6) 0.076(8) -0.004(5) 0.006(5) 0.000(5)
C3 0.048(6) 0.058(7) 0.096(9) -0.008(6) -0.003(6) 0.005(5)
C4 0.056(6) 0.044(5) 0.061(6) -0.004(5) -0.015(5) 0.004(5)
C5 0.051(5) 0.031(4) 0.046(5) -0.004(4) -0.009(4) 0.004(4)
C6 0.065(6) 0.036(4) 0.038(4) -0.001(4) -0.012(4) 0.002(4)
C7 0.091(9) 0.077(8) 0.047(6) 0.018(6) -0.016(6) 0.013(7)
C8 0.113(11) 0.084(9) 0.047(6) 0.026(6) 0.002(7) 0.000(8)
C9 0.080(8) 0.082(8) 0.042(5) 0.021(5) 0.006(5) -0.007(7)
C10 0.056(6) 0.058(6) 0.042(5) 0.012(4) 0.008(4) 0.002(5)
C11 0.056(6) 0.035(5) 0.073(7) -0.004(5) 0.006(5) 0.001(5)
C12 0.075(8) 0.027(5) 0.108(10) -0.012(5) 0.002(7) -0.003(5)
C13 0.079(8) 0.035(5) 0.095(9) -0.030(6) 0.003(7) 0.011(5)
C14 0.060(6) 0.060(7) 0.058(6) -0.027(5) 0.002(5) 0.008(5)
C15 0.041(5) 0.044(5) 0.047(5) -0.013(4) 0.004(4) -0.002(4)
C16 0.033(4) 0.052(5) 0.040(4) -0.007(4) 0.002(3) -0.002(4)
C17 0.072(7) 0.074(7) 0.036(5) -0.011(5) 0.008(5) 0.004(6)
C18 0.094(9) 0.086(8) 0.025(5) 0.001(5) 0.017(5) -0.001(7)
C19 0.090(9) 0.067(7) 0.041(5) 0.010(5) 0.014(5) 0.004(6)
C20 0.060(6) 0.039(5) 0.037(4) 0.004(4) 0.006(4) 0.010(4)
C21 0.042(5) 0.050(5) 0.056(5) 0.001(4) -0.005(4) -0.002(4)
C22 0.044(6) 0.084(8) 0.065(7) 0.004(6) -0.007(5) -0.017(6)
C23 0.039(5) 0.086(8) 0.066(6) 0.014(6) -0.003(5) 0.005(6)
C24 0.055(6) 0.058(6) 0.064(6) 0.003(5) 0.011(5) 0.009(5)
C25 0.048(5) 0.042(5) 0.035(4) 0.011(4) 0.003(4) 0.010(4)
C26 0.048(5) 0.036(4) 0.028(4) 0.002(3) 0.006(3) 0.005(4)
C27 0.065(6) 0.046(5) 0.048(5) 0.006(4) 0.015(5) 0.014(5)
C28 0.113(10) 0.031(5) 0.064(7) -0.015(5) 0.017(7) 0.001(6)
C29 0.087(8) 0.043(6) 0.055(6) -0.017(5) 0.000(6) -0.019(6)
C30 0.058(6) 0.045(5) 0.055(6) -0.010(4) -0.001(5) -0.001(5)
C31 0.093(14) 0.098(15) 0.075(12) 0.000 0.007(11) 0.000
Cl1 0.146(5) 0.237(8) 0.225(8) -0.003(6) -0.046(5) 0.092(6)
Fe1 0.0368(6) 0.0287(6) 0.0329(6) 0.0002(4) 0.0007(5) 0.0005(5)
I1 0.0577(4) 0.0808(5) 0.0689(5) 0.0141(4) 0.0055(3) -0.0047(4)
I2 0.0627(4) 0.0494(4) 0.0473(3) -0.0016(3) 0.0026(3) -0.0069(3)
I3 0.0617(5) 0.0563(4) 0.0999(6) -0.0030(4) 0.0097(4) 0.0065(4)
I4 0.0907(7) 0.1322(10) 0.1151(9) 0.0242(7) 0.0061(6) 0.0349(7)
I5 0.0847(6) 0.0713(5) 0.0653(5) -0.0203(4) -0.0263(4) 0.0199(4)
I6 0.1068(9) 0.1727(14) 0.1327(11) 0.0294(10) 0.0150(8) 0.0106(9)
N1 0.040(4) 0.028(3) 0.048(4) -0.001(3) -0.003(3) 0.001(3)
N2 0.053(4) 0.031(4) 0.037(4) 0.003(3) 0.001(3) 0.001(3)
N3 0.036(4) 0.031(3) 0.052(4) -0.001(3) 0.005(3) 0.001(3)
N4 0.038(4) 0.041(4) 0.038(4) 0.002(3) 0.004(3) 0.002(3)
N5 0.034(3) 0.036(4) 0.038(4) -0.004(3) 0.002(3) -0.001(3)
N6 0.041(4) 0.033(3) 0.032(3) -0.001(3) 0.001(3) -0.003(3)

loop_
_atom_type_symbol
_atom_type_description
_atom_type_scat_dispersion_real
_atom_type_scat_dispersion_imag
_atom_type_scat_source
C C 0.0033 0.0016 'International Tables Vol C Tables 4.2.6.8 and 6.1.1.4'
H H 0.0000 0.0000 'International Tables Vol C Tables 4.2.6.8 and 6.1.1.4'
N N 0.0061 0.0033 'International Tables Vol C Tables 4.2.6.8 and 6.1.1.4'
Fe Fe 0.3463 0.8444 'International Tables Vol C Tables 4.2.6.8 and 6.1.1.4'
I I -0.4742 1.8119 'International Tables Vol C Tables 4.2.6.8 and 6.1.1.4'
Cl Cl 0.1484 0.1585 'International Tables Vol C Tables 4.2.6.8 and 6.1.1.4'

loop_
_geom_angle_atom_site_label_1
_geom_angle_atom_site_label_2
_geom_angle_atom_site_label_3
_geom_angle
_geom_angle_site_symmetry_1
_geom_angle_site_symmetry_3
C2 C1 H1 118.9 . .
N1 C1 H1 118.9 . .
N1 C1 C2 122.2(10) . .
C1 C2 H2 120.1 . .
C3 C2 C1 119.7(11) . .
C3 C2 H2 120.1 . .
C2 C3 H3 120.4 . .
C2 C3 C4 119.1(11) . .
C4 C3 H3 120.4 . .
C3 C4 H4 119.8 . .
C3 C4 C5 120.5(10) . .
C5 C4 H4 119.8 . .
C4 C5 C6 126.6(9) . .
N1 C5 C4 120.0(9) . .
N1 C5 C6 113.3(8) . .
C7 C6 C5 123.7(10) . .
N2 C6 C5 116.4(8) . .
N2 C6 C7 119.9(10) . .
C6 C7 H7 120.2 . .
C8 C7 C6 119.6(12) . .
C8 C7 H7 120.2 . .
C7 C8 H8 119.1 . .
C7 C8 C9 121.8(11) . .
C9 C8 H8 119.1 . .
C8 C9 H9 121.6 . .
C8 C9 C10 116.8(11) . .
C10 C9 H9 121.6 . .
C9 C10 H10 118.7 . .
N2 C10 C9 122.6(10) . .
N2 C10 H10 118.7 . .
C12 C11 H11 119.0 . .
N3 C11 H11 119.0 . .
N3 C11 C12 122.0(11) . .
C11 C12 H12 120.5 . .
C13 C12 C11 119.0(11) . .
C13 C12 H12 120.5 . .
C12 C13 H13 119.5 . .
C12 C13 C14 121.0(9) . .
C14 C13 H13 119.5 . .
C13 C14 H14 121.2 . .
C13 C14 C15 117.5(10) . .
C15 C14 H14 121.2 . .
C14 C15 C16 123.7(9) . .
N3 C15 C14 121.5(9) . .
N3 C15 C16 114.7(7) . .
C17 C16 C15 124.6(9) . .
N4 C16 C15 114.4(8) . .
N4 C16 C17 121.0(9) . .
C16 C17 H17 119.8 . .
C18 C17 C16 120.3(10) . .
C18 C17 H17 119.8 . .
C17 C18 H18 120.4 . .
C17 C18 C19 119.3(9) . .
C19 C18 H18 120.4 . .
C18 C19 H19 121.7 . .
C20 C19 C18 116.7(10) . .
C20 C19 H19 121.7 . .
C19 C20 H20 117.6 . .
N4 C20 C19 124.8(9) . .
N4 C20 H20 117.6 . .
C22 C21 H21 118.8 . .
N5 C21 H21 118.8 . .
N5 C21 C22 122.5(10) . .
C21 C22 H22 120.5 . .
C23 C22 C21 118.9(11) . .
C23 C22 H22 120.5 . .
C22 C23 H23 120.6 . .
C22 C23 C24 118.9(10) . .
C24 C23 H23 120.6 . .
C23 C24 H24 119.8 . .
C25 C24 C23 120.4(10) . .
C25 C24 H24 119.8 . .
C24 C25 C26 125.0(9) . .
C24 C25 N5 121.0(9) . .
N5 C25 C26 114.0(8) . .
C27 C26 C25 123.4(9) . .
N6 C26 C25 115.0(7) . .
N6 C26 C27 121.4(9) . .
C26 C27 H27 120.5 . .
C28 C27 C26 119.1(10) . .
C28 C27 H27 120.5 . .
C27 C28 H28 120.8 . .
C29 C28 C27 118.4(9) . .
C29 C28 H28 120.8 . .
C28 C29 H29 119.7 . .
C28 C29 C30 120.7(11) . .
C30 C29 H29 119.7 . .
C29 C30 H30 119.1 . .
N6 C30 C29 121.8(10) . .
N6 C30 H30 119.1 . .
H31A C31 H31B 108.0 . .
Cl1 C31 H31A 109.4 3_655 .
Cl1 C31 H31A 109.4 . .
Cl1 C31 H31B 109.4 . .
Cl1 C31 H31B 109.4 3_655 .
Cl1 C31 Cl1 111.3(14) 3_655 .
N1 Fe1 N3 91.6(3) . .
N1 Fe1 N6 93.2(3) . .
N2 Fe1 N1 82.0(3) . .
N2 Fe1 N3 93.1(3) . .
N2 Fe1 N4 173.0(3) . .
N2 Fe1 N5 96.6(3) . .
N2 Fe1 N6 89.3(3) . .
N3 Fe1 N6 174.8(3) . .
N4 Fe1 N1 93.3(3) . .
N4 Fe1 N3 81.8(3) . .
N4 Fe1 N5 88.5(3) . .
N4 Fe1 N6 96.1(3) . .
N5 Fe1 N1 174.8(3) . .
N5 Fe1 N3 93.5(3) . .
N5 Fe1 N6 81.7(3) . .
I3 I2 I1 178.02(4) . .
I4 I5 I6 178.06(5) . .
C1 N1 C5 118.4(8) . .
C1 N1 Fe1 127.3(6) . .
C5 N1 Fe1 114.2(6) . .
C6 N2 Fe1 114.0(6) . .
C10 N2 C6 119.2(8) . .
C10 N2 Fe1 126.8(7) . .
C11 N3 C15 118.8(8) . .
C11 N3 Fe1 127.1(7) . .
C15 N3 Fe1 114.0(6) . .
C16 N4 Fe1 115.0(6) . .
C20 N4 C16 117.9(8) . .
C20 N4 Fe1 127.1(6) . .
C21 N5 C25 118.2(8) . .
C21 N5 Fe1 127.8(6) . .
C25 N5 Fe1 113.8(6) . .
C26 N6 Fe1 114.6(6) . .
C30 N6 C26 118.5(8) . .
C30 N6 Fe1 126.8(6) . .

loop_
_geom_bond_atom_site_label_1
_geom_bond_atom_site_label_2
_geom_bond_distance
_geom_bond_site_symmetry_2
C1 H1 0.9300 .
C1 C2 1.371(14) .
C1 N1 1.328(12) .
C2 H2 0.9300 .
C2 C3 1.346(17) .
C3 H3 0.9300 .
C3 C4 1.359(16) .
C4 H4 0.9300 .
C4 C5 1.372(13) .
C5 C6 1.443(14) .
C5 N1 1.369(11) .
C6 C7 1.406(13) .
C6 N2 1.341(12) .
C7 H7 0.9300 .
C7 C8 1.329(18) .
C8 H8 0.9300 .
C8 C9 1.355(19) .
C9 H9 0.9300 .
C9 C10 1.404(13) .
C10 H10 0.9300 .
C10 N2 1.330(12) .
C11 H11 0.9300 .
C11 C12 1.385(14) .
C11 N3 1.326(12) .
C12 H12 0.9300 .
C12 C13 1.337(18) .
C13 H13 0.9300 .
C13 C14 1.377(17) .
C14 H14 0.9300 .
C14 C15 1.393(13) .
C15 C16 1.462(13) .
C15 N3 1.351(12) .
C16 C17 1.383(13) .
C16 N4 1.343(11) .
C17 H17 0.9300 .
C17 C18 1.373(16) .
C18 H18 0.9300 .
C18 C19 1.394(16) .
C19 H19 0.9300 .
C19 C20 1.374(13) .
C20 H20 0.9300 .
C20 N4 1.340(11) .
C21 H21 0.9300 .
C21 C22 1.394(14) .
C21 N5 1.338(11) .
C22 H22 0.9300 .
C22 C23 1.363(17) .
C23 H23 0.9300 .
C23 C24 1.392(16) .
C24 H24 0.9300 .
C24 C25 1.357(14) .
C25 C26 1.457(13) .
C25 N5 1.379(11) .
C26 C27 1.391(12) .
C26 N6 1.338(11) .
C27 H27 0.9300 .
C27 C28 1.372(17) .
C28 H28 0.9300 .
C28 C29 1.338(18) .
C29 H29 0.9300 .
C29 C30 1.377(14) .
C30 H30 0.9300 .
C30 N6 1.321(12) .
C31 H31A 0.9700 .
C31 H31B 0.9700 .
C31 Cl1 1.633(14) .
C31 Cl1 1.633(14) 3_655
Fe1 N1 1.975(7) .
Fe1 N2 1.961(7) .
Fe1 N3 1.980(7) .
Fe1 N4 1.965(7) .
Fe1 N5 1.969(7) .
Fe1 N6 1.980(7) .
I1 I2 2.9223(11) .
I2 I3 2.8784(11) .
I4 I5 2.8734(16) .
I5 I6 2.9088(18) .

loop_
_geom_torsion_atom_site_label_1
_geom_torsion_atom_site_label_2
_geom_torsion_atom_site_label_3
_geom_torsion_atom_site_label_4
_geom_torsion
_geom_torsion_site_symmetry_1
_geom_torsion_site_symmetry_2
_geom_torsion_site_symmetry_3
_geom_torsion_site_symmetry_4
C1 C2 C3 C4 0.5(17) . . . .
C2 C1 N1 C5 -1.8(13) . . . .
C2 C1 N1 Fe1 174.7(7) . . . .
C2 C3 C4 C5 -0.6(16) . . . .
C3 C4 C5 C6 -176.9(9) . . . .
C3 C4 C5 N1 -0.4(14) . . . .
C4 C5 C6 C7 -5.7(15) . . . .
C4 C5 C6 N2 172.3(9) . . . .
C4 C5 N1 C1 1.6(12) . . . .
C4 C5 N1 Fe1 -175.3(7) . . . .
C5 C6 C7 C8 179.9(11) . . . .
C5 C6 N2 C10 -177.5(8) . . . .
C5 C6 N2 Fe1 5.0(10) . . . .
C6 C5 N1 C1 178.5(8) . . . .
C6 C5 N1 Fe1 1.6(9) . . . .
C6 C7 C8 C9 -3(2) . . . .
C7 C6 N2 C10 0.6(14) . . . .
C7 C6 N2 Fe1 -176.9(8) . . . .
C7 C8 C9 C10 2(2) . . . .
C8 C9 C10 N2 0.5(19) . . . .
C9 C10 N2 C6 -1.8(15) . . . .
C9 C10 N2 Fe1 175.4(8) . . . .
C11 C12 C13 C14 0.7(19) . . . .
C12 C11 N3 C15 0.4(15) . . . .
C12 C11 N3 Fe1 176.9(8) . . . .
C12 C13 C14 C15 -0.6(18) . . . .
C13 C14 C15 C16 179.3(10) . . . .
C13 C14 C15 N3 0.5(15) . . . .
C14 C15 C16 C17 -2.8(15) . . . .
C14 C15 C16 N4 177.4(9) . . . .
C14 C15 N3 C11 -0.4(14) . . . .
C14 C15 N3 Fe1 -177.3(8) . . . .
C15 C16 C17 C18 179.3(11) . . . .
C15 C16 N4 C20 -178.5(8) . . . .
C15 C16 N4 Fe1 1.9(9) . . . .
C16 C15 N3 C11 -179.3(8) . . . .
C16 C15 N3 Fe1 3.7(10) . . . .
C16 C17 C18 C19 0.1(19) . . . .
C17 C16 N4 C20 1.6(13) . . . .
C17 C16 N4 Fe1 -177.9(7) . . . .
C17 C18 C19 C20 -0.1(19) . . . .
C18 C19 C20 N4 0.9(18) . . . .
C19 C20 N4 C16 -1.7(15) . . . .
C19 C20 N4 Fe1 177.8(9) . . . .
C21 C22 C23 C24 1.3(17) . . . .
C22 C21 N5 C25 3.2(14) . . . .
C22 C21 N5 Fe1 -171.3(8) . . . .
C22 C23 C24 C25 -0.8(16) . . . .
C23 C24 C25 C26 -178.1(9) . . . .
C23 C24 C25 N5 1.4(15) . . . .
C24 C25 C26 C27 5.9(14) . . . .
C24 C25 C26 N6 -179.0(9) . . . .
C24 C25 N5 C21 -2.6(12) . . . .
C24 C25 N5 Fe1 172.6(7) . . . .
C25 C26 C27 C28 173.8(9) . . . .
C25 C26 N6 C30 -174.7(8) . . . .
C25 C26 N6 Fe1 5.6(9) . . . .
C26 C25 N5 C21 177.0(8) . . . .
C26 C25 N5 Fe1 -7.8(9) . . . .
C26 C27 C28 C29 0.3(16) . . . .
C27 C26 N6 C30 0.5(12) . . . .
C27 C26 N6 Fe1 -179.2(6) . . . .
C27 C28 C29 C30 0.8(17) . . . .
C28 C29 C30 N6 -1.3(17) . . . .
C29 C30 N6 C26 0.7(14) . . . .
C29 C30 N6 Fe1 -179.7(7) . . . .
N1 C1 C2 C3 0.7(16) . . . .
N1 C5 C6 C7 177.6(9) . . . .
N1 C5 C6 N2 -4.4(11) . . . .
N2 C6 C7 C8 1.9(17) . . . .
N3 C11 C12 C13 -0.6(18) . . . .
N3 C15 C16 C17 176.1(9) . . . .
N3 C15 C16 N4 -3.7(11) . . . .
N4 C16 C17 C18 -0.9(16) . . . .
N5 C21 C22 C23 -2.6(16) . . . .
N5 C25 C26 C27 -173.6(8) . . . .
N5 C25 C26 N6 1.5(10) . . . .
N6 C26 C27 C28 -0.9(13) . . . .
